data_4516754
loop_
_publ_author_name
'Williamson, Alice E.'
'Ylioja, Paul M.'
'Robertson, Murray N.'
'Antonova-Koch, Yevgeniya'
'Avery, Vicky'
'Baell, Jonathan B.'
'Batchu, Harikrishna'
'Batra, Sanjay'
'Burrows, Jeremy N.'
'Bhattacharyya, Soumya'
'Calderon, Felix'
'Charman, Susan A.'
'Clark, Julie'
'Crespo, Benigno'
'Dean, Matin'
'Debbert, Stefan L.'
'Delves, Michael'
'Dennis, Adelaide S. M.'
'Deroose, Frederik'
'Duffy, Sandra'
'Fletcher, Sabine'
'Giaever, Guri'
'Hallyburton, Irene'
'Gamo, Francisco-Javier'
'Gebbia, Marinella'
'Guy, R. Kiplin'
'Hungerford, Zoe'
'Kirk, Kiaran'
'Lafuente-Monasterio, Maria J'
'Lee, Anna'
'Meister, Stephan'
'Nislow, Corey'
'Overington, John P.'
'Papadatos, George'
'Patiny, Luc'
'Pham, James'
'Ralph, Stuart A.'
'Ruecker, Andrea'
'Ryan, Eileen'
'Southan, Christopher'
'Srivastava, Kumkum'
'Swain, Chris'
'Tarnowski, Matthew J.'
'Thomson, Patrick'
'Turner, Peter'
'Wallace, Iain M.'
'Wells, Timothy N. C.'
'White, Karen'
'White, Laura'
'Willis, Paul'
'Winzeler, Elizabeth A.'
'Wittlin, Sergio'
'Todd, Matthew H.'

_publ_section_title
;
 Open Source Drug Discovery: Highly Potent Antimalarial Compounds Derived
 from the Tres Cantos Arylpyrroles.
;
_journal_issue 10
_journal_name_full 'ACS central science'
_journal_page_first 687
_journal_page_last 701
_journal_paper_doi 10.1021/acscentsci.6b00086
_journal_volume 2
_journal_year 2016
_chemical_formula_sum 'C24 H20 F N3 O2 S'
_chemical_formula_weight 433.49
_space_group_IT_number 14
_space_group_name_Hall '-P 2yn'
_space_group_name_H-M_alt 'P 1 21/n 1'
_symmetry_cell_setting monoclinic
_symmetry_Int_Tables_number 14
_symmetry_space_group_name_Hall '-P 2yn'
_symmetry_space_group_name_H-M 'P 1 21/n 1'
_atom_sites_solution_hydrogens geom
_atom_sites_solution_primary direct
_atom_sites_solution_secondary difmap
_audit_creation_method SHELXL-97
_cell_angle_alpha 90.00
_cell_angle_beta 91.789(4)
_cell_angle_gamma 90.00
_cell_formula_units_Z 4
_cell_length_a 14.8484(7)
_cell_length_b 7.4553(3)
_cell_length_c 19.0765(8)
_cell_measurement_reflns_used 5019
_cell_measurement_temperature 150(2)
_cell_measurement_theta_max 76.0867
_cell_measurement_theta_min 3.7135
_cell_volume 2110.73(16)
_computing_cell_refinement
;
CrysAlisPro, Agilent Technologies,
Version 1.171.35.11 (release 16-05-2011 CrysAlis171 .NET)
(compiled May 16 2011,17:55:39)
;
_computing_data_collection
;
CrysAlisPro, Agilent Technologies,
Version 1.171.35.11 (release 16-05-2011 CrysAlis171 .NET)
(compiled May 16 2011,17:55:39)
;
_computing_data_reduction
;
CrysAlisPro, Agilent Technologies,
Version 1.171.35.11 (release 16-05-2011 CrysAlis171 .NET)
(compiled May 16 2011,17:55:39)
;
_computing_molecular_graphics
;
  xtal 3.6 (Hall,du Boulay, D.J. & Olthof-Hazekamp, R. 1999)
  ORTEPII  (Johnson,C.K., 1976). 
  WinGX (Farrugia, 1999)
;
_computing_structure_refinement 'SHELXL-97 (Sheldrick, 1997)'
_computing_structure_solution 'SIR97 (Altomare, et. al. 1997)'
_diffrn_ambient_temperature 150(2)
_diffrn_crystal_treatment
;
attached with Exxon Paratone N, to a short length 
of fibre supported on a thin piece of copper wire 
inserted in a copper mounting pin.  The crystal was 
quenched in a cold nitrogen gas stream from an 
Oxford Cryosystems Cryostream. 
;
_diffrn_detector_area_resol_mean 10.5861
_diffrn_measured_fraction_theta_full 0.986
_diffrn_measured_fraction_theta_max 0.986
_diffrn_measurement_device_type 'SuperNova, Dual, Cu at zero, Atlas'
_diffrn_measurement_method \w
_diffrn_radiation_monochromator mirror
_diffrn_radiation_source 'SuperNova (Cu) X-ray Source'
_diffrn_radiation_type 'Cu K\a'
_diffrn_radiation_wavelength 1.5418
_diffrn_reflns_av_R_equivalents 0.0322
_diffrn_reflns_av_sigmaI/netI 0.0302
_diffrn_reflns_limit_h_max 18
_diffrn_reflns_limit_h_min -18
_diffrn_reflns_limit_k_max 5
_diffrn_reflns_limit_k_min -9
_diffrn_reflns_limit_l_max 23
_diffrn_reflns_limit_l_min -24
_diffrn_reflns_number 14514
_diffrn_reflns_theta_full 76.27
_diffrn_reflns_theta_max 76.27
_diffrn_reflns_theta_min 3.72
_exptl_absorpt_coefficient_mu 1.661
_exptl_absorpt_correction_T_max 1.000
_exptl_absorpt_correction_T_min 0.775
_exptl_absorpt_correction_type multi-scan
_exptl_absorpt_process_details
;
CrysAlisPro, Agilent Technologies,
;
_exptl_crystal_colour yellow
_exptl_crystal_density_diffrn 1.364
_exptl_crystal_density_method 'not measured'
_exptl_crystal_description plate
_exptl_crystal_F_000 904
_exptl_crystal_size_max 0.128
_exptl_crystal_size_mid 0.078
_exptl_crystal_size_min 0.010
_refine_diff_density_max 0.372
_refine_diff_density_min -0.208
_refine_diff_density_rms 0.047
_refine_ls_extinction_method none
_refine_ls_goodness_of_fit_ref 1.101
_refine_ls_hydrogen_treatment constr
_refine_ls_matrix_type full
_refine_ls_number_parameters 283
_refine_ls_number_reflns 4358
_refine_ls_number_restraints 0
_refine_ls_restrained_S_all 1.101
_refine_ls_R_factor_all 0.0538
_refine_ls_R_factor_gt 0.0408
_refine_ls_shift/su_max 0.001
_refine_ls_shift/su_mean 0.000
_refine_ls_structure_factor_coef Fsqd
_refine_ls_weighting_details 'calc w=1/[\s^2^(Fo^2^)+(0.05P)^2^+0.5P] where P=(Fo^2^+2Fc^2^)/3'
_refine_ls_weighting_scheme calc
_refine_ls_wR_factor_gt 0.1008
_refine_ls_wR_factor_ref 0.1093
_reflns_number_gt 3526
_reflns_number_total 4358
_reflns_threshold_expression >2sigma(I)
_cod_data_source_file mht12pt7.cif
_cod_data_source_block mht12pt7
_cod_depositor_comments
;
The following automatic conversions were performed:

data name '_atom_site_symetry_multiplicity' was replaced with
'_atom_site_symmetry_multiplicity' as specified in the replacement
file
'/home/saulius/struct/COD-crude-data/automatic-downloads/DataCite-retrospective/ACS/depositions/lib/lists/replacement-tags.lst'.

Automatic conversion script
Id: cif_correct_tags 6909 2019-04-08 15:41:33Z antanas 
;
_cod_database_code 4516754

loop_
_symmetry_equiv_pos_as_xyz
'x, y, z'
'-x+1/2, y+1/2, -z+1/2'
'-x, -y, -z'
'x-1/2, -y-1/2, z-1/2'

loop_
_atom_site_label
_atom_site_type_symbol
_atom_site_fract_x
_atom_site_fract_y
_atom_site_fract_z
_atom_site_U_iso_or_equiv
_atom_site_adp_type
_atom_site_occupancy
_atom_site_symmetry_multiplicity
_atom_site_calc_flag
_atom_site_refinement_flags
S1 S 0.35985(3) 0.44635(5) 0.55189(2) 0.03339(12) Uani 1 1 d .
F1 F 0.56812(14) -0.2796(3) 0.99933(8) 0.0889(6) Uani 1 1 d .
O1 O 0.24885(11) 0.04433(18) 0.45732(7) 0.0445(3) Uani 1 1 d .
O2 O 0.42255(11) 0.76051(17) 0.51806(7) 0.0440(3) Uani 1 1 d .
N1 N 0.30429(11) 0.3233(2) 0.42813(8) 0.0349(3) Uani 1 1 d .
N2 N 0.36955(10) 0.60533(19) 0.42275(8) 0.0327(3) Uani 1 1 d .
N3 N 0.39137(11) 0.06920(19) 0.78057(8) 0.0328(3) Uani 1 1 d .
C1 C 0.34254(12) 0.4577(2) 0.46018(9) 0.0306(3) Uani 1 1 d .
C2 C 0.28524(13) 0.1847(2) 0.47507(9) 0.0346(4) Uani 1 1 d .
C3 C 0.31519(13) 0.2274(2) 0.54787(9) 0.0329(4) Uani 1 1 d .
C4 C 0.31402(12) 0.1060(2) 0.59984(9) 0.0334(4) Uani 1 1 d .
H4 H 0.2934 -0.0106 0.5872 0.040 Uiso 1 1 calc R
C5 C 0.35967(12) 0.5941(2) 0.34682(9) 0.0317(4) Uani 1 1 d .
C6 C 0.41878(13) 0.4872(2) 0.31120(10) 0.0373(4) Uani 1 1 d .
H6 H 0.4645 0.4217 0.3360 0.045 Uiso 1 1 calc R
C7 C 0.41035(15) 0.4767(3) 0.23866(10) 0.0414(4) Uani 1 1 d .
H7 H 0.4500 0.4025 0.2135 0.050 Uiso 1 1 calc R
C8 C 0.34397(14) 0.5747(3) 0.20282(10) 0.0413(4) Uani 1 1 d .
H8 H 0.3388 0.5684 0.1531 0.050 Uiso 1 1 calc R
C9 C 0.28583(14) 0.6806(3) 0.23910(11) 0.0431(5) Uani 1 1 d .
H9 H 0.2407 0.7477 0.2143 0.052 Uiso 1 1 calc R
C10 C 0.29268(13) 0.6905(2) 0.31217(10) 0.0374(4) Uani 1 1 d .
H10 H 0.2520 0.7622 0.3375 0.045 Uiso 1 1 calc R
C11 C 0.41246(13) 0.7545(2) 0.45486(10) 0.0358(4) Uani 1 1 d .
C12 C 0.44425(15) 0.8978(2) 0.40625(10) 0.0408(4) Uani 1 1 d .
H12A H 0.4783 0.9884 0.4332 0.061 Uiso 1 1 calc R
H12B H 0.3921 0.9545 0.3825 0.061 Uiso 1 1 calc R
H12C H 0.4830 0.8442 0.3713 0.061 Uiso 1 1 calc R
C13 C 0.34033(13) 0.1317(2) 0.67236(9) 0.0330(4) Uani 1 1 d .
C14 C 0.34959(14) 0.2956(2) 0.71114(10) 0.0358(4) Uani 1 1 d .
H14 H 0.3368 0.4125 0.6937 0.043 Uiso 1 1 calc R
C15 C 0.37991(13) 0.2547(2) 0.77709(9) 0.0351(4) Uani 1 1 d .
C16 C 0.36645(13) -0.0060(2) 0.71726(9) 0.0323(4) Uani 1 1 d .
C17 C 0.37141(15) -0.2027(2) 0.70433(10) 0.0420(4) Uani 1 1 d .
H17A H 0.3202 -0.2621 0.7257 0.063 Uiso 1 1 calc R
H17B H 0.4278 -0.2500 0.7250 0.063 Uiso 1 1 calc R
H17C H 0.3695 -0.2254 0.6537 0.063 Uiso 1 1 calc R
C18 C 0.39374(16) 0.3691(3) 0.84056(10) 0.0440(5) Uani 1 1 d .
H18A H 0.3765 0.4929 0.8293 0.066 Uiso 1 1 calc R
H18B H 0.4573 0.3654 0.8559 0.066 Uiso 1 1 calc R
H18C H 0.3564 0.3241 0.8782 0.066 Uiso 1 1 calc R
C19 C 0.43704(13) -0.0216(2) 0.83745(9) 0.0336(4) Uani 1 1 d .
C20 C 0.52875(15) 0.0061(3) 0.84884(12) 0.0467(5) Uani 1 1 d .
H20 H 0.5608 0.0838 0.8190 0.056 Uiso 1 1 calc R
C21 C 0.57340(17) -0.0811(4) 0.90431(13) 0.0590(6) Uani 1 1 d .
H21 H 0.6360 -0.0629 0.9134 0.071 Uiso 1 1 calc R
C22 C 0.52458(19) -0.1941(3) 0.94554(12) 0.0560(6) Uani 1 1 d .
C23 C 0.43421(18) -0.2241(3) 0.93537(11) 0.0509(5) Uani 1 1 d .
H23 H 0.4027 -0.3034 0.9649 0.061 Uiso 1 1 calc R
C24 C 0.39023(15) -0.1345(3) 0.88048(10) 0.0410(4) Uani 1 1 d .
H24 H 0.3273 -0.1512 0.8725 0.049 Uiso 1 1 calc R

loop_
_atom_site_aniso_label
_atom_site_aniso_U_11
_atom_site_aniso_U_22
_atom_site_aniso_U_33
_atom_site_aniso_U_23
_atom_site_aniso_U_13
_atom_site_aniso_U_12
S1 0.0481(3) 0.0271(2) 0.0245(2) -0.00046(15) -0.00688(16) -0.00160(16)
F1 0.1163(15) 0.0985(13) 0.0496(8) 0.0041(8) -0.0359(9) 0.0487(11)
O1 0.0632(9) 0.0358(7) 0.0335(7) 0.0020(5) -0.0135(6) -0.0136(6)
O2 0.0660(9) 0.0346(7) 0.0311(7) -0.0035(5) -0.0061(6) -0.0087(6)
N1 0.0465(9) 0.0303(7) 0.0273(7) 0.0010(6) -0.0094(6) -0.0018(6)
N2 0.0438(8) 0.0273(7) 0.0264(7) -0.0002(5) -0.0068(6) -0.0001(6)
N3 0.0446(8) 0.0259(7) 0.0276(7) 0.0011(5) -0.0039(6) 0.0004(6)
C1 0.0368(9) 0.0290(8) 0.0255(8) -0.0003(6) -0.0064(6) 0.0034(7)
C2 0.0427(10) 0.0326(9) 0.0279(8) 0.0016(7) -0.0068(7) -0.0006(7)
C3 0.0430(10) 0.0269(8) 0.0283(8) -0.0024(6) -0.0060(7) 0.0006(7)
C4 0.0419(10) 0.0273(8) 0.0308(9) -0.0017(6) -0.0038(7) 0.0017(7)
C5 0.0396(9) 0.0288(8) 0.0263(8) 0.0020(6) -0.0065(7) -0.0052(7)
C6 0.0425(10) 0.0369(9) 0.0320(9) 0.0006(7) -0.0078(8) 0.0011(7)
C7 0.0500(11) 0.0412(10) 0.0328(10) -0.0048(8) -0.0011(8) -0.0017(8)
C8 0.0545(12) 0.0413(10) 0.0274(9) 0.0047(7) -0.0103(8) -0.0124(9)
C9 0.0503(11) 0.0403(10) 0.0375(10) 0.0123(8) -0.0154(8) -0.0024(8)
C10 0.0420(10) 0.0334(9) 0.0366(9) 0.0051(7) -0.0054(8) 0.0020(7)
C11 0.0441(10) 0.0292(8) 0.0339(9) -0.0021(7) -0.0033(8) -0.0007(7)
C12 0.0527(11) 0.0325(9) 0.0369(10) 0.0006(7) -0.0023(8) -0.0082(8)
C13 0.0426(10) 0.0274(8) 0.0290(8) 0.0012(6) -0.0013(7) -0.0001(7)
C14 0.0517(11) 0.0250(8) 0.0305(9) 0.0019(7) -0.0037(7) -0.0009(7)
C15 0.0492(11) 0.0259(8) 0.0300(9) -0.0002(7) -0.0027(7) -0.0011(7)
C16 0.0421(10) 0.0286(8) 0.0260(8) 0.0000(6) -0.0023(7) 0.0006(7)
C17 0.0624(13) 0.0294(9) 0.0337(9) -0.0023(7) -0.0075(9) 0.0073(8)
C18 0.0670(14) 0.0321(9) 0.0323(9) -0.0034(7) -0.0073(9) 0.0005(9)
C19 0.0444(10) 0.0283(8) 0.0276(8) -0.0025(6) -0.0068(7) 0.0037(7)
C20 0.0455(11) 0.0506(11) 0.0437(11) -0.0041(9) -0.0046(9) -0.0008(9)
C21 0.0487(13) 0.0744(16) 0.0528(13) -0.0147(12) -0.0167(10) 0.0147(11)
C22 0.0766(16) 0.0552(13) 0.0350(10) -0.0044(9) -0.0187(11) 0.0257(12)
C23 0.0765(16) 0.0414(11) 0.0343(10) 0.0056(8) -0.0086(10) 0.0064(10)
C24 0.0506(11) 0.0368(9) 0.0354(10) 0.0042(7) -0.0044(8) 0.0009(8)

loop_
_atom_type_symbol
_atom_type_description
_atom_type_scat_dispersion_real
_atom_type_scat_dispersion_imag
_atom_type_scat_source
C C 0.0181 0.0091 'International Tables Vol C Tables 4.2.6.8 and 6.1.1.4'
H H 0.0000 0.0000 'International Tables Vol C Tables 4.2.6.8 and 6.1.1.4'
N N 0.0311 0.0180 'International Tables Vol C Tables 4.2.6.8 and 6.1.1.4'
O O 0.0492 0.0322 'International Tables Vol C Tables 4.2.6.8 and 6.1.1.4'
F F 0.0727 0.0534 'International Tables Vol C Tables 4.2.6.8 and 6.1.1.4'
S S 0.3331 0.5567 'International Tables Vol C Tables 4.2.6.8 and 6.1.1.4'

loop_
_geom_angle_atom_site_label_1
_geom_angle_atom_site_label_2
_geom_angle_atom_site_label_3
_geom_angle
C1 S1 C3 87.60(8)
C1 N1 C2 111.27(15)
C1 N2 C11 122.62(15)
C1 N2 C5 116.61(14)
C11 N2 C5 120.51(14)
C16 N3 C15 109.51(14)
C16 N3 C19 125.63(14)
C15 N3 C19 124.00(15)
N1 C1 N2 120.23(15)
N1 C1 S1 118.66(13)
N2 C1 S1 121.11(12)
O1 C2 N1 123.44(16)
O1 C2 C3 124.22(16)
N1 C2 C3 112.33(15)
C4 C3 C2 122.48(16)
C4 C3 S1 127.29(14)
C2 C3 S1 109.99(12)
C3 C4 C13 127.62(16)
C3 C4 H4 116.2
C13 C4 H4 116.2
C10 C5 C6 121.69(17)
C10 C5 N2 119.75(17)
C6 C5 N2 118.56(16)
C5 C6 C7 118.98(17)
C5 C6 H6 120.5
C7 C6 H6 120.5
C6 C7 C8 120.12(19)
C6 C7 H7 119.9
C8 C7 H7 119.9
C9 C8 C7 120.12(18)
C9 C8 H8 119.9
C7 C8 H8 119.9
C8 C9 C10 120.40(18)
C8 C9 H9 119.8
C10 C9 H9 119.8
C5 C10 C9 118.69(19)
C5 C10 H10 120.7
C9 C10 H10 120.7
O2 C11 N2 120.05(17)
O2 C11 C12 123.89(17)
N2 C11 C12 116.05(16)
C11 C12 H12A 109.5
C11 C12 H12B 109.5
H12A C12 H12B 109.5
C11 C12 H12C 109.5
H12A C12 H12C 109.5
H12B C12 H12C 109.5
C16 C13 C14 106.99(15)
C16 C13 C4 123.96(16)
C14 C13 C4 128.98(16)
C15 C14 C13 108.10(15)
C15 C14 H14 126.0
C13 C14 H14 126.0
C14 C15 N3 107.65(15)
C14 C15 C18 131.12(17)
N3 C15 C18 121.03(16)
N3 C16 C13 107.74(15)
N3 C16 C17 122.32(16)
C13 C16 C17 129.93(16)
C16 C17 H17A 109.5
C16 C17 H17B 109.5
H17A C17 H17B 109.5
C16 C17 H17C 109.5
H17A C17 H17C 109.5
H17B C17 H17C 109.5
C15 C18 H18A 109.5
C15 C18 H18B 109.5
H18A C18 H18B 109.5
C15 C18 H18C 109.5
H18A C18 H18C 109.5
H18B C18 H18C 109.5
C24 C19 C20 120.54(18)
C24 C19 N3 120.29(17)
C20 C19 N3 119.17(18)
C19 C20 C21 119.4(2)
C19 C20 H20 120.3
C21 C20 H20 120.3
C22 C21 C20 118.3(2)
C22 C21 H21 120.9
C20 C21 H21 120.9
F1 C22 C23 118.3(3)
F1 C22 C21 118.3(2)
C23 C22 C21 123.5(2)
C22 C23 C24 117.7(2)
C22 C23 H23 121.1
C24 C23 H23 121.1
C19 C24 C23 120.6(2)
C19 C24 H24 119.7
C23 C24 H24 119.7

loop_
_geom_bond_atom_site_label_1
_geom_bond_atom_site_label_2
_geom_bond_distance
S1 C1 1.7622(17)
S1 C3 1.7624(17)
F1 C22 1.355(2)
O1 C2 1.221(2)
O2 C11 1.211(2)
N1 C1 1.296(2)
N1 C2 1.402(2)
N2 C1 1.379(2)
N2 C11 1.412(2)
N2 C5 1.454(2)
N3 C16 1.372(2)
N3 C15 1.394(2)
N3 C19 1.432(2)
C2 C3 1.480(2)
C3 C4 1.343(2)
C4 C13 1.439(2)
C4 H4 0.9500
C5 C10 1.379(2)
C5 C6 1.380(3)
C6 C7 1.388(3)
C6 H6 0.9500
C7 C8 1.389(3)
C7 H7 0.9500
C8 C9 1.373(3)
C8 H8 0.9500
C9 C10 1.396(3)
C9 H9 0.9500
C10 H10 0.9500
C11 C12 1.500(3)
C12 H12A 0.9800
C12 H12B 0.9800
C12 H12C 0.9800
C13 C16 1.384(2)
C13 C14 1.432(2)
C14 C15 1.358(2)
C14 H14 0.9500
C15 C18 1.490(2)
C16 C17 1.490(2)
C17 H17A 0.9800
C17 H17B 0.9800
C17 H17C 0.9800
C18 H18A 0.9800
C18 H18B 0.9800
C18 H18C 0.9800
C19 C24 1.379(3)
C19 C20 1.388(3)
C20 C21 1.392(3)
C20 H20 0.9500
C21 C22 1.375(4)
C21 H21 0.9500
C22 C23 1.368(4)
C23 C24 1.388(3)
C23 H23 0.9500
C24 H24 0.9500

loop_
_geom_torsion_atom_site_label_1
_geom_torsion_atom_site_label_2
_geom_torsion_atom_site_label_3
_geom_torsion_atom_site_label_4
_geom_torsion
C2 N1 C1 N2 177.74(16)
C2 N1 C1 S1 -1.8(2)
C11 N2 C1 N1 -179.25(17)
C5 N2 C1 N1 -5.0(2)
C11 N2 C1 S1 0.2(2)
C5 N2 C1 S1 174.49(13)
C3 S1 C1 N1 3.12(16)
C3 S1 C1 N2 -176.37(16)
C1 N1 C2 O1 179.66(19)
C1 N1 C2 C3 -1.0(2)
O1 C2 C3 C4 7.8(3)
N1 C2 C3 C4 -171.53(18)
O1 C2 C3 S1 -177.46(17)
N1 C2 C3 S1 3.2(2)
C1 S1 C3 C4 171.13(19)
C1 S1 C3 C2 -3.30(14)
C2 C3 C4 C13 -179.28(18)
S1 C3 C4 C13 6.9(3)
C1 N2 C5 C10 106.85(19)
C11 N2 C5 C10 -78.8(2)
C1 N2 C5 C6 -73.7(2)
C11 N2 C5 C6 100.7(2)
C10 C5 C6 C7 0.0(3)
N2 C5 C6 C7 -179.47(16)
C5 C6 C7 C8 0.8(3)
C6 C7 C8 C9 -0.7(3)
C7 C8 C9 C10 -0.2(3)
C6 C5 C10 C9 -0.9(3)
N2 C5 C10 C9 178.57(16)
C8 C9 C10 C5 1.0(3)
C1 N2 C11 O2 -4.0(3)
C5 N2 C11 O2 -178.00(18)
C1 N2 C11 C12 175.29(17)
C5 N2 C11 C12 1.3(3)
C3 C4 C13 C16 -157.2(2)
C3 C4 C13 C14 19.3(3)
C16 C13 C14 C15 -0.3(2)
C4 C13 C14 C15 -177.24(19)
C13 C14 C15 N3 0.9(2)
C13 C14 C15 C18 -174.0(2)
C16 N3 C15 C14 -1.2(2)
C19 N3 C15 C14 168.64(17)
C16 N3 C15 C18 174.27(19)
C19 N3 C15 C18 -15.9(3)
C15 N3 C16 C13 1.0(2)
C19 N3 C16 C13 -168.62(17)
C15 N3 C16 C17 179.75(19)
C19 N3 C16 C17 10.1(3)
C14 C13 C16 N3 -0.5(2)
C4 C13 C16 N3 176.67(17)
C14 C13 C16 C17 -179.0(2)
C4 C13 C16 C17 -1.9(3)
C16 N3 C19 C24 -78.0(2)
C15 N3 C19 C24 113.8(2)
C16 N3 C19 C20 102.3(2)
C15 N3 C19 C20 -65.9(3)
C24 C19 C20 C21 -0.1(3)
N3 C19 C20 C21 179.63(19)
C19 C20 C21 C22 0.8(3)
C20 C21 C22 F1 179.7(2)
C20 C21 C22 C23 -0.7(4)
F1 C22 C23 C24 179.4(2)
C21 C22 C23 C24 -0.1(4)
C20 C19 C24 C23 -0.8(3)
N3 C19 C24 C23 179.49(18)
C22 C23 C24 C19 0.9(3)
